data_2000295
loop_
_publ_author_name
'Lynch, V. M.'
'Stamford, A.'
'Magnus, P.'
'Davis, B. E.'

_publ_section_title
;
 Structure of 18'-epivinblastine
;
_journal_issue 7
_journal_name_full 'Acta Crystallographica Section C'
_journal_page_first 1563
_journal_page_last 1566
_journal_paper_doi 10.1107/S010827019100029X
_journal_volume 47
_journal_year 1991
_chemical_formula_moiety `
_chemical_formula_sum 'C48 H66 N4 O11'
_symmetry_cell_setting monoclinic
_symmetry_space_group_name_H-M 'P 1 21 1'
_cell_angle_alpha 90
_cell_angle_beta 106.502(9)
_cell_angle_gamma 90
_cell_formula_units_Z 2
_cell_length_a 10.2759(12)
_cell_length_b 22.353(3)
_cell_length_c 10.4051(12)
_cell_volume 2291.6(5)
_diffrn_radiation_type Mo
_diffrn_radiation_wavelength 0.7107
_exptl_absorpt_coefficient_mu 0.08397
_exptl_crystal_density_diffrn 1.27
_exptl_crystal_F_000 940
_cod_data_source_file st0486.cif
_cod_data_source_block st0486a
_cod_original_sg_symbol_H-M P21
_cod_original_formula_sum C48H66N4O11
_cod_database_code 2000295

loop_
_atom_site_label
_atom_site_fract_x
_atom_site_fract_y
_atom_site_fract_z
_atom_site_U_iso_or_equiv
C1' -.1422(5) .1507(2) .4400(6) .026(2)
C2' -.2464(6) .1122(2) .4832(6) .033(2)
C3' -.3825(6) .1446(3) .4737(6) .039(2)
C4' -.3836(5) .1901(3) .5805(6) .034(2)
O4' -.3223(5) .2448(2) .5492(5) .042(2)
C5' -.2988(7) .1680(3) .7192(6) .038(2)
N6' -.1716(5) .1440(2) .7114(4) .038(2)
C7' -.0461(7) .1526(3) .8120(6) .043(3)
C8' .0677(7) .1743(3) .7532(7) .038(2)
C9' .1317(5) .1276(2) .6864(5) .028(2)
C10' .2555(5) .0990(3) .7580(5) .030(2)
C11' .3405(6) .1035(3) .8882(6) .040(2)
C12' .4571(7) .0687(3) .9267(6) .049(3)
C13' .4924(7) .0299(3) .8381(6) .044(3)
C14' .4100(6) .0244(3) .7087(6) .041(3)
C15' .2929(5) .0591(2) .6703(5) .030(2)
N16' .1940(5) .0632(2) .5504(5) .030(2)
C17' .0962(5) .1043(2) .5597(5) .026(2)
C18' -.0118(5) .1184(2) .4279(5) .026(2)
C19' -.1903(7) .0910(3) .6275(6) .038(2)
C20' -.5291(7) .2051(3) .5796(7) .047(3)
C21' -.5436(7) .2476(4) .6864(7) .064(3)
C22' -.0678(5) .0607(3) .3504(5) .032(2)
O22' -.0577(4) .0115(2) .3989(4) .038(2)
O23' -.1376(4) .0736(2) .2246(4) .039(2)
C23' -.1932(7) .0225(3) .1425(7) .054(3)
N1 .2596(4) .2680(2) .1376(4) .031(2)
C2 .2312(5) .3291(2) .1778(5) .024(2)
C3 .1664(5) .3685(2) .0519(5) .026(2)
O3 .1729(4) .4299(2) .0860(4) .031(2)
C4 .0233(5) .3457(2) -.0142(5) .025(2)
O4 -.0291(3) .3806(2) -.1351(3) .0290(10)
C5 -.0767(5) .3479(2) .0736(5) .026(2)
C6 -.1739(6) .3995(3) .0382(7) .038(2)
C7 -.1836(6) .4437(3) .1180(6) .040(3)
C8 -.0856(6) .4517(3) .2535(7) .039(3)
N9 .0347(4) .4151(2) .2634(4) .030(2)
C10 .1367(7) .4142(3) .3955(7) .045(3)
C11 .1968(6) .3514(3) .4101(6) .032(2)
C12 .1382(6) .3210(2) .2739(5) .028(2)
C13 .1279(5) .2535(2) .2816(5) .026(2)
C14 .0597(5) .2192(3) .3527(5) .029(2)
C15 .0612(5) .1569(2) .3460(5) .024(2)
C16 .1391(5) .1305(2) .2685(5) .026(2)
C17 .2084(6) .1647(2) .1990(5) .030(2)
C18 .2012(5) .2262(2) .2050(5) .025(2)
C19 .0002(5) .3525(2) .2235(5) .026(2)
C20 -.1593(6) .2882(3) .0443(6) .038(2)
C21 -.2678(6) .2783(3) .1163(8) .054(3)
C22 -.0819(6) .3502(3) -.2498(6) .036(2)
O22 -.1093(4) .2984(2) -.2551(4) .049(2)
C23 .2494(6) .3617(3) -.0472(6) .033(2)
O23 .2191(4) .3303(2) -.1456(4) .047(2)
C24 .4441(7) .3920(3) -.1045(7) .054(3)
O24 .3610(4) .3949(2) -.0143(4) .039(2)
C25 .1678(8) .0401(3) .1550(6) .053(3)
O25 .1448(4) .0692(2) .2694(3) .0340(10)
C26 -.1028(8) .3906(3) -.3671(6) .061(3)
C27 .3915(6) .2546(3) .1216(7) .051(3)
O1A .5555(5) .3497(2) .4572(5) .076(2)
C2A .6050(10) .3639(4) .3557(9) .100(4)
O1B .5871(7) .4334(3) .6620(7) .125(3)
C2B .4950(10) .4811(4) .6281(9) .117(5)
H2 .317(5) .346(2) .217(4) .019(13)
H3 .134(5) .440(2) .140(5) .03(2)
H4 .030(5) .308(2) -.044(4) .022(14)
H6 -.232(4) .397(2) -.043(4) .004(11)
H7 -.256(5) .480(2) .092(5) .032(14)
H8A -.127(4) .440(2) .325(4) .017(3)
H8B -.048(5) .494(3) .267(5) .05(2)
H10A .097(5) .422(2) .477(5) .04(2)
H10B .213(6) .454(3) .396(5) .06(2)
H11A .301(5) .350(2) .434(4) .014(12)
H11B .176(5) .335(2) .484(5) .04(2)
H14 .015(4) .238(2) .407(4) .003(11)
H17 .258(4) .145(2) .146(4) .002(10)
H19 -.064(4) .340(2) .273(4) .012(12)
H20A -.0956 .2559 .0697 .04(2)
H20B -.2008 .2852 -.0506 .03(2)
H21A -.3108 .2402 .0921 .07(2)
H21B -.2276 .2799 .2115 .14(4)
H21C -.3342 .3096 .0897 .10(3)
H24A .5221 .4174 -.0733 .13(4)
H24B .4731 .3515 -.1094 .09(3)
H24C .3915 .4049 -.1918 .07(2)
H25A .1471 -.0014 .1625 .031(15)
H25B .2635 .0420 .1647 .06(2)
H25C .1143 .0577 .0728 .09(2)
H26A -.1407 .3682 -.4479 .07(2)
H26B -.1655 .4212 -.3589 .10(3)
H26C -.0191 .4087 -.3703 .09(3)
H27A .3935 .2134 .0960 .12(3)
H27B .4081 .2798 .0532 .10(3)
H27C .4602 .2614 .2046 .20(5)
H1'A -.186(5) .164(2) .346(5) .027(14)
H1'B -.118(4) .180(2) .498(4) .002(11)
H2' -.267(4) .079(2) .420(4) .019(13)
H3'A -.4484 .1146 .4768 .05(2)
H3'B -.4127 .1634 .3874 .06(2)
H4O' -.258(6) .249(3) .602(6) .05(3)
H5'A -.346(5) .141(2) .753(4) .014(13)
H5'B -.279(5) .203(3) .769(5) .04(2)
H7'A -.060(5) .184(3) .884(6) .06(2)
H7'B -.004(5) .119(2) .878(5) .028(14)
H8'A .145(5) .191(2) .827(5) .032(14)
H8'B .026(5) .207(2) .696(5) .026(14)
H11' .324(5) .136(2) .947(5) .035(15)
H12' .525(5) .076(2) 1.016(5) .023(13)
H13' .577(6) .006(3) .876(5) .05(2)
H14' .431(6) .002(3) .648(6) .06(2)
H16' .192(6) .045(3) .477(6) .05(2)
H19'A -.253(6) .065(3) .656(6) .06(2)
H19'B -.098(5) .066(2) .644(4) .031(14)
H20'A -.576(5) .219(2) .484(5) .04(2)
H20'B -.573(6) .168(3) .584(5) .04(2)
H21'A -.6383 .2539 .6769 .11(3)
H21'B -.5007 .2315 .7737 .04(2)
H21'C -.5018 .2850 .6760 .11(3)
H23'A -.2407 .0359 .0540 .07(2)
H23'B -.1209 -.0039 .1379 .08(2)
H23'C -.2550 .0015 .1806 .11(3)
H2AA .6475 .3293 .3300 .129
H2AB .6734 .3943 .3845 .129
H2AC .5344 .3782 .2804 .129
H1B .5726 .4026 .6127 .153
H2BA .4264 .4710 .5472 .146
H2BB .5426 .5155 .6094 .146
H2BC .4433 .4938 .7085 .146
